data_7059467
loop_
_publ_author_name
'Surya Prakash Rao, H.'
'Padder, Ashiq Hussain'

_publ_section_title
;
 Blaise reaction: synthesis, skeletal diversification of C(4) substituted
 5-ylidenepyrrol-(5H)-ones and the role of the strategically located ester
 on the reactivity of the nitriles
;
_journal_issue 21
_journal_name_full 'New Journal of Chemistry'
_journal_page_first 9010
_journal_page_last 9017
_journal_paper_doi 10.1039/D0NJ00231C
_journal_volume 44
_journal_year 2020
_chemical_formula_moiety 'C14 H15 N O3'
_chemical_formula_sum 'C14 H15 N O3'
_chemical_formula_weight 245.27
_space_group_crystal_system monoclinic
_space_group_IT_number 15
_space_group_name_Hall '-I 2ya'
_space_group_name_H-M_alt 'I 1 2/a 1'
_atom_sites_solution_hydrogens geom
_atom_sites_solution_primary direct
_atom_sites_solution_secondary difmap
_audit_creation_date 2019-03-27
_audit_creation_method
;
Olex2 1.2-ac3
(compiled 2016.03.30 svn.r3266 for Rigaku Oxford Diffraction, GUI svn.r5168)
;
_audit_update_record
;
2019-03-26 deposited with the CCDC.	2020-03-17 downloaded from the CCDC.
;
_cell_angle_alpha 90.00
_cell_angle_beta 103.173(13)
_cell_angle_gamma 90.00
_cell_formula_units_Z 8
_cell_length_a 25.920(3)
_cell_length_b 5.4308(6)
_cell_length_c 18.988(2)
_cell_measurement_reflns_used 1406
_cell_measurement_temperature 295
_cell_measurement_theta_max 29.1191
_cell_measurement_theta_min 3.8301
_cell_volume 2602.5(5)
_computing_cell_refinement
;
CrysAlisPro, Agilent Technologies,
Version 1.171.36.21 (release 14-08-2012 CrysAlis171 .NET)
(compiled Sep 14 2012,17:21:16)
;
_computing_data_collection
;
CrysAlisPro, Agilent Technologies,
Version 1.171.36.21 (release 14-08-2012 CrysAlis171 .NET)
(compiled Sep 14 2012,17:21:16)
;
_computing_data_reduction
;
CrysAlisPro, Agilent Technologies,
Version 1.171.36.21 (release 14-08-2012 CrysAlis171 .NET)
(compiled Sep 14 2012,17:21:16)
;
_computing_molecular_graphics 'Olex2 (Dolomanov et al., 2009)'
_computing_publication_material 'Olex2 (Dolomanov et al., 2009)'
_computing_structure_refinement 'ShelXL (Sheldrick, 2015)'
_computing_structure_solution 'ShelXS (Sheldrick, 2008)'
_diffrn_ambient_temperature 295
_diffrn_detector_area_resol_mean 15.9821
_diffrn_measured_fraction_theta_full 0.987
_diffrn_measured_fraction_theta_max 0.853
_diffrn_measurement_details
;
#__ type_ start__ end____ width___ exp.time_
  1 omega  -37.00   48.00   1.0000   65.0000
omega____ theta____ kappa____ phi______ frames
    -      -17.3397   57.0000 -150.0000 85

#__ type_ start__ end____ width___ exp.time_
  2 omega   -1.00   25.00   1.0000   65.0000
omega____ theta____ kappa____ phi______ frames
    -      -17.3397  -99.0000   90.0000 26

#__ type_ start__ end____ width___ exp.time_
  3 omega  -61.00   56.00   1.0000   65.0000
omega____ theta____ kappa____ phi______ frames
    -      -17.3397   19.0000  -30.0000 117

#__ type_ start__ end____ width___ exp.time_
  4 omega  -54.00  -20.00   1.0000   65.0000
omega____ theta____ kappa____ phi______ frames
    -       19.0585  -21.0000   10.0000 34
;
_diffrn_measurement_device_type 'Xcalibur, Eos'
_diffrn_measurement_method '\w scans'
_diffrn_orient_matrix_UB_11 0.0006552000
_diffrn_orient_matrix_UB_12 -0.0079075000
_diffrn_orient_matrix_UB_13 -0.0370103000
_diffrn_orient_matrix_UB_21 -0.0264265000
_diffrn_orient_matrix_UB_22 -0.0450249000
_diffrn_orient_matrix_UB_23 -0.0081901000
_diffrn_orient_matrix_UB_31 -0.0096816000
_diffrn_orient_matrix_UB_32 0.1224220000
_diffrn_orient_matrix_UB_33 -0.0053443000
_diffrn_radiation_monochromator graphite
_diffrn_radiation_type MoK\a
_diffrn_radiation_wavelength 0.71073
_diffrn_reflns_av_R_equivalents 0.0383
_diffrn_reflns_av_unetI/netI 0.0461
_diffrn_reflns_limit_h_max 34
_diffrn_reflns_limit_h_min -24
_diffrn_reflns_limit_k_max 6
_diffrn_reflns_limit_k_min -7
_diffrn_reflns_limit_l_max 25
_diffrn_reflns_limit_l_min -23
_diffrn_reflns_number 6451
_diffrn_reflns_theta_full 25.00
_diffrn_reflns_theta_max 29.18
_diffrn_reflns_theta_min 3.84
_diffrn_source 'Enhance (Mo) X-ray Source'
_exptl_absorpt_coefficient_mu 0.088
_exptl_absorpt_correction_T_max 1.00000
_exptl_absorpt_correction_T_min 0.85643
_exptl_absorpt_correction_type multi-scan
_exptl_absorpt_process_details
;
CrysAlisPro, Agilent Technologies,
Version 1.171.36.21 (release 14-08-2012 CrysAlis171 .NET)
(compiled Sep 14 2012,17:21:16)
Empirical absorption correction using spherical harmonics,
 implemented in SCALE3 ABSPACK scaling algorithm.
;
_exptl_crystal_colour colourless
_exptl_crystal_colour_primary colourless
_exptl_crystal_density_diffrn 1.252
_exptl_crystal_density_method 'not measured'
_exptl_crystal_description plate
_exptl_crystal_F_000 1040
_exptl_crystal_size_max 0.42
_exptl_crystal_size_mid 0.4
_exptl_crystal_size_min 0.05
_refine_diff_density_max 0.193
_refine_diff_density_min -0.200
_refine_diff_density_rms 0.040
_refine_ls_extinction_method none
_refine_ls_goodness_of_fit_ref 1.046
_refine_ls_hydrogen_treatment constr
_refine_ls_matrix_type full
_refine_ls_number_parameters 164
_refine_ls_number_reflns 3012
_refine_ls_number_restraints 0
_refine_ls_restrained_S_all 1.046
_refine_ls_R_factor_all 0.1071
_refine_ls_R_factor_gt 0.0615
_refine_ls_shift/su_max 0.000
_refine_ls_shift/su_mean 0.000
_refine_ls_structure_factor_coef Fsqd
_refine_ls_weighting_details 'calc w=1/[\s^2^(Fo^2^)+(0.0819P)^2^+0.9382P] where P=(Fo^2^+2Fc^2^)/3'
_refine_ls_weighting_scheme calc
_refine_ls_wR_factor_gt 0.1544
_refine_ls_wR_factor_ref 0.1904
_reflns_number_gt 1786
_reflns_number_total 3012
_reflns_threshold_expression >2sigma(I)
_cod_data_source_file d0nj00231c3.cif
_cod_data_source_block hsp-ahp-i-272-s
_cod_depositor_comments
;Adding full bibliography for 7059467--7059468.cif.

 Adding full bibliography for 7059467--7059468.cif.
;
_cod_original_cell_volume 2602.5(6)
_cod_database_code 7059467
_chemical_oxdiff_formula 'C19 H15 O3 N'
_chemical_oxdiff_usercomment ' COLOURLESS PLATE, 295K, 0.42 0.40 0.05'
_reflns_odcompleteness_completeness 98.62
_reflns_odcompleteness_iscentric 1
_reflns_odcompleteness_theta 26.32
_olex2_refinement_description
;
1. Fixed Uiso
 At 1.2 times of:
  All C(H) groups, All C(H,H) groups, All N(H) groups
 At 1.5 times of:
  All C(H,H,H) groups
2.a Ternary CH refined with riding coordinates:
 C5(H5)
2.b Secondary CH2 refined with riding coordinates:
 C10(H10A,H10B), C17(H17A,H17B)
2.c Aromatic/amide H refined with riding coordinates:
 N2(H2), C7(H7), C12(H12), C13(H13), C14(H14), C15(H15), C16(H16)
2.d Idealised Me refined as rotating group:
 C1(H1A,H1B,H1C)
;
_olex2_submission_special_instructions 'No special instructions were received'

loop_
_space_group_symop_id
_space_group_symop_operation_xyz
1 'x, y, z'
2 '-x+1/2, y, -z'
3 'x+1/2, y+1/2, z+1/2'
4 '-x+1, y+1/2, -z+1/2'
5 '-x, -y, -z'
6 'x-1/2, -y, z'
7 '-x+1/2, -y+1/2, -z+1/2'
8 'x, -y+1/2, z+1/2'

loop_
_atom_site_label
_atom_site_type_symbol
_atom_site_fract_x
_atom_site_fract_y
_atom_site_fract_z
_atom_site_U_iso_or_equiv
_atom_site_adp_type
_atom_site_occupancy
_atom_site_calc_flag
_atom_site_disorder_assembly
_atom_site_disorder_group
_atom_site_refinement_flags_posn
O1 O 0.20264(6) 0.8586(3) 0.19855(8) 0.0661(5) Uani 1 d . . .
N2 N 0.22654(6) 1.1426(3) 0.32632(9) 0.0559(5) Uani 1 d . . .
H2 H 0.2404 1.0183 0.3095 0.067 Uiso 1 calc . . R
C3 C 0.18053(8) 1.2529(4) 0.29034(11) 0.0514(5) Uani 1 d . . .
C4 C 0.16254(8) 0.9822(4) 0.18413(11) 0.0563(5) Uani 1 d . . .
C5 C 0.16975(8) 1.4728(4) 0.33401(11) 0.0538(5) Uani 1 d . . .
H5 H 0.1767 1.6220 0.3087 0.065 Uiso 1 calc . . R
O6 O 0.12374(6) 0.9435(4) 0.12573(9) 0.0824(6) Uani 1 d . . .
C7 C 0.15011(8) 1.1833(4) 0.22657(11) 0.0579(6) Uani 1 d . . .
H7 H 0.1190 1.2707 0.2087 0.070 Uiso 1 calc . . R
C9 C 0.11349(8) 1.4865(4) 0.34291(11) 0.0536(5) Uani 1 d . . .
C10 C 0.21287(9) 1.4528(5) 0.40412(12) 0.0636(6) Uani 1 d . . .
H10A H 0.2324 1.6061 0.4140 0.076 Uiso 1 calc . . R
H10B H 0.1973 1.4151 0.4447 0.076 Uiso 1 calc . . R
C11 C 0.24852(9) 1.2497(5) 0.39201(12) 0.0621(6) Uani 1 d . . .
C12 C 0.00988(10) 1.5117(5) 0.35978(15) 0.0800(8) Uani 1 d . . .
H12 H -0.0245 1.5217 0.3666 0.096 Uiso 1 calc . . R
C13 C 0.07994(10) 1.6708(4) 0.31172(14) 0.0729(7) Uani 1 d . . .
H13 H 0.0921 1.7905 0.2844 0.088 Uiso 1 calc . . R
C14 C 0.09363(10) 1.3121(5) 0.38139(17) 0.0863(9) Uani 1 d . . .
H14 H 0.1152 1.1824 0.4023 0.104 Uiso 1 calc . . R
C15 C 0.02814(10) 1.6823(5) 0.32012(16) 0.0842(8) Uani 1 d . . .
H15 H 0.0060 1.8086 0.2982 0.101 Uiso 1 calc . . R
C16 C 0.04239(11) 1.3250(6) 0.38971(19) 0.0967(10) Uani 1 d . . .
H16 H 0.0298 1.2041 0.4162 0.116 Uiso 1 calc . . R
C17 C 0.13196(11) 0.7535(7) 0.07599(18) 0.1057(11) Uani 1 d . . .
H17A H 0.1480 0.8251 0.0393 0.127 Uiso 1 calc . . R
H17B H 0.1561 0.6303 0.1020 0.127 Uiso 1 calc . . R
C1 C 0.08445(15) 0.6425(9) 0.0431(3) 0.164(2) Uani 1 d . . .
H1A H 0.0910 0.5136 0.0116 0.247 Uiso 1 calc . . GR
H1B H 0.0612 0.7628 0.0154 0.247 Uiso 1 calc . . GR
H1C H 0.0682 0.5742 0.0794 0.247 Uiso 1 calc . . GR
O2 O 0.28927(7) 1.1841(4) 0.43162(9) 0.0917(7) Uani 1 d . . .

loop_
_atom_site_aniso_label
_atom_site_aniso_U_11
_atom_site_aniso_U_22
_atom_site_aniso_U_33
_atom_site_aniso_U_23
_atom_site_aniso_U_13
_atom_site_aniso_U_12
O1 0.0551(9) 0.0774(10) 0.0636(9) 0.0008(8) 0.0092(7) 0.0074(8)
N2 0.0502(10) 0.0648(10) 0.0532(10) -0.0030(8) 0.0125(8) 0.0003(8)
C3 0.0444(11) 0.0612(12) 0.0513(11) 0.0044(9) 0.0163(9) -0.0094(10)
C4 0.0426(11) 0.0721(14) 0.0542(11) 0.0003(10) 0.0111(9) -0.0066(11)
C5 0.0497(12) 0.0570(12) 0.0566(12) 0.0034(9) 0.0162(9) -0.0068(9)
O6 0.0490(9) 0.1151(14) 0.0758(11) -0.0376(10) -0.0008(8) 0.0084(9)
C7 0.0459(11) 0.0707(14) 0.0571(12) -0.0013(10) 0.0115(9) -0.0019(10)
C9 0.0513(12) 0.0541(12) 0.0569(11) 0.0016(9) 0.0154(9) 0.0001(9)
C10 0.0542(12) 0.0789(15) 0.0586(12) -0.0095(11) 0.0148(10) -0.0021(11)
C11 0.0531(13) 0.0799(15) 0.0531(12) -0.0054(11) 0.0114(10) -0.0007(12)
C12 0.0527(14) 0.0899(19) 0.100(2) 0.0046(15) 0.0229(14) 0.0080(13)
C13 0.0709(16) 0.0652(14) 0.0841(16) 0.0215(12) 0.0206(13) 0.0046(12)
C14 0.0629(16) 0.0845(18) 0.122(2) 0.0455(16) 0.0433(16) 0.0185(13)
C15 0.0636(16) 0.0856(18) 0.102(2) 0.0185(16) 0.0160(15) 0.0202(14)
C16 0.0647(17) 0.101(2) 0.138(3) 0.0457(19) 0.0507(18) 0.0112(15)
C17 0.0667(18) 0.146(3) 0.100(2) -0.064(2) 0.0091(15) 0.0089(18)
C1 0.100(3) 0.205(5) 0.176(4) -0.122(4) 0.004(3) 0.000(3)
O2 0.0708(12) 0.1263(16) 0.0678(11) -0.0204(10) -0.0055(9) 0.0300(11)

loop_
_atom_type_symbol
_atom_type_description
_atom_type_scat_dispersion_real
_atom_type_scat_dispersion_imag
_atom_type_scat_source
C C 0.0033 0.0016 'International Tables Vol C Tables 4.2.6.8 and 6.1.1.4'
H H 0.0000 0.0000 'International Tables Vol C Tables 4.2.6.8 and 6.1.1.4'
N N 0.0061 0.0033 'International Tables Vol C Tables 4.2.6.8 and 6.1.1.4'
O O 0.0106 0.0060 'International Tables Vol C Tables 4.2.6.8 and 6.1.1.4'

loop_
_geom_angle_atom_site_label_1
_geom_angle_atom_site_label_2
_geom_angle_atom_site_label_3
_geom_angle
_geom_angle_site_symmetry_1
_geom_angle_site_symmetry_3
_geom_angle_publ_flag
C3 N2 H2 123.2 . . ?
C3 N2 C11 113.64(19) . . ?
C11 N2 H2 123.2 . . ?
N2 C3 C5 108.65(17) . . ?
C7 C3 N2 126.4(2) . . ?
C7 C3 C5 124.9(2) . . ?
O1 C4 O6 123.0(2) . . ?
O1 C4 C7 125.7(2) . . ?
O6 C4 C7 111.30(19) . . ?
C3 C5 H5 107.8 . . ?
C3 C5 C10 103.31(17) . . ?
C9 C5 C3 113.82(17) . . ?
C9 C5 H5 107.8 . . ?
C9 C5 C10 115.98(17) . . ?
C10 C5 H5 107.8 . . ?
C4 O6 C17 117.4(2) . . ?
C3 C7 C4 124.1(2) . . ?
C3 C7 H7 118.0 . . ?
C4 C7 H7 118.0 . . ?
C13 C9 C5 121.53(19) . . ?
C14 C9 C5 121.2(2) . . ?
C14 C9 C13 117.3(2) . . ?
C5 C10 H10A 110.6 . . ?
C5 C10 H10B 110.6 . . ?
H10A C10 H10B 108.7 . . ?
C11 C10 C5 105.85(18) . . ?
C11 C10 H10A 110.6 . . ?
C11 C10 H10B 110.6 . . ?
N2 C11 C10 108.01(19) . . ?
O2 C11 N2 124.4(2) . . ?
O2 C11 C10 127.6(2) . . ?
C15 C12 H12 120.5 . . ?
C15 C12 C16 119.0(2) . . ?
C16 C12 H12 120.5 . . ?
C9 C13 H13 119.4 . . ?
C9 C13 C15 121.2(2) . . ?
C15 C13 H13 119.4 . . ?
C9 C14 H14 119.4 . . ?
C9 C14 C16 121.2(2) . . ?
C16 C14 H14 119.4 . . ?
C12 C15 C13 120.4(2) . . ?
C12 C15 H15 119.8 . . ?
C13 C15 H15 119.8 . . ?
C12 C16 C14 120.9(3) . . ?
C12 C16 H16 119.5 . . ?
C14 C16 H16 119.5 . . ?
O6 C17 H17A 109.5 . . ?
O6 C17 H17B 109.5 . . ?
H17A C17 H17B 108.0 . . ?
C1 C17 O6 110.9(2) . . ?
C1 C17 H17A 109.5 . . ?
C1 C17 H17B 109.5 . . ?
C17 C1 H1A 109.5 . . ?
C17 C1 H1B 109.5 . . ?
C17 C1 H1C 109.5 . . ?
H1A C1 H1B 109.5 . . ?
H1A C1 H1C 109.5 . . ?
H1B C1 H1C 109.5 . . ?

loop_
_geom_bond_atom_site_label_1
_geom_bond_atom_site_label_2
_geom_bond_distance
_geom_bond_site_symmetry_2
_geom_bond_publ_flag
O1 C4 1.215(2) . ?
N2 H2 0.8600 . ?
N2 C3 1.370(3) . ?
N2 C11 1.376(3) . ?
C3 C5 1.516(3) . ?
C3 C7 1.340(3) . ?
C4 O6 1.333(2) . ?
C4 C7 1.437(3) . ?
C5 H5 0.9800 . ?
C5 C9 1.508(3) . ?
C5 C10 1.535(3) . ?
O6 C17 1.447(3) . ?
C7 H7 0.9300 . ?
C9 C13 1.369(3) . ?
C9 C14 1.367(3) . ?
C10 H10A 0.9700 . ?
C10 H10B 0.9700 . ?
C10 C11 1.490(3) . ?
C11 O2 1.202(3) . ?
C12 H12 0.9300 . ?
C12 C15 1.346(4) . ?
C12 C16 1.358(4) . ?
C13 H13 0.9300 . ?
C13 C15 1.389(4) . ?
C14 H14 0.9300 . ?
C14 C16 1.375(3) . ?
C15 H15 0.9300 . ?
C16 H16 0.9300 . ?
C17 H17A 0.9700 . ?
C17 H17B 0.9700 . ?
C17 C1 1.386(4) . ?
C1 H1A 0.9600 . ?
C1 H1B 0.9600 . ?
C1 H1C 0.9600 . ?

loop_
_geom_torsion_atom_site_label_1
_geom_torsion_atom_site_label_2
_geom_torsion_atom_site_label_3
_geom_torsion_atom_site_label_4
_geom_torsion
_geom_torsion_site_symmetry_1
_geom_torsion_site_symmetry_2
_geom_torsion_site_symmetry_3
_geom_torsion_site_symmetry_4
_geom_torsion_publ_flag
O1 C4 O6 C17 -3.5(4) . . . . ?
O1 C4 C7 C3 -3.6(4) . . . . ?
N2 C3 C5 C9 -133.00(18) . . . . ?
N2 C3 C5 C10 -6.4(2) . . . . ?
N2 C3 C7 C4 -2.2(3) . . . . ?
C3 N2 C11 C10 1.9(3) . . . . ?
C3 N2 C11 O2 -178.7(2) . . . . ?
C3 C5 C9 C13 -113.1(2) . . . . ?
C3 C5 C9 C14 65.6(3) . . . . ?
C3 C5 C10 C11 7.2(2) . . . . ?
C4 O6 C17 C1 148.1(4) . . . . ?
C5 C3 C7 C4 176.47(19) . . . . ?
C5 C9 C13 C15 180.0(2) . . . . ?
C5 C9 C14 C16 179.8(3) . . . . ?
C5 C10 C11 N2 -5.9(2) . . . . ?
C5 C10 C11 O2 174.8(3) . . . . ?
O6 C4 C7 C3 175.8(2) . . . . ?
C7 C3 C5 C9 48.1(3) . . . . ?
C7 C3 C5 C10 174.7(2) . . . . ?
C7 C4 O6 C17 177.1(2) . . . . ?
C9 C5 C10 C11 132.5(2) . . . . ?
C9 C13 C15 C12 0.4(4) . . . . ?
C9 C14 C16 C12 0.1(5) . . . . ?
C10 C5 C9 C13 127.2(2) . . . . ?
C10 C5 C9 C14 -54.1(3) . . . . ?
C11 N2 C3 C5 3.0(2) . . . . ?
C11 N2 C3 C7 -178.1(2) . . . . ?
C13 C9 C14 C16 -1.4(4) . . . . ?
C14 C9 C13 C15 1.2(4) . . . . ?
C15 C12 C16 C14 1.6(5) . . . . ?
C16 C12 C15 C13 -1.8(5) . . . . ?
